data_2224853
loop_
_publ_author_name
'Lee, Uk'
'Joo, Hea-Chung'

_publ_section_title
;
 Monolanthanum tripotassium tetrahydrogen decamolybdodicobaltate(III)
 tridecahydrate
;
_journal_coeditor_code BR2132
_journal_issue 2
_journal_name_full 'Acta Crystallographica Section E'
_journal_page_first i10
_journal_paper_doi 10.1107/S1600536810000929
_journal_volume 66
_journal_year 2010
_chemical_formula_iupac 'La K3 [H4 Mo10 Co2 O38], 13H2 O'
_chemical_formula_moiety 'La 3+, 3(K +), H4 Co2 Mo10 O38, 13(H2 O)'
_chemical_formula_structural 'K3 La (H4 Co2 Mo10 O38), (H2 O)13'
_chemical_formula_sum 'Co2 H30 K3 La Mo10 O51'
_chemical_formula_weight 2179.71
_chemical_name_systematic
;
Monolanthanum tripotassium tetrahydrogen decamolybdodicobaltate(III)
tridecahydrate
;
_space_group_IT_number 4
_symmetry_cell_setting monoclinic
_symmetry_space_group_name_Hall 'P 2yb'
_symmetry_space_group_name_H-M 'P 1 21 1'
_atom_sites_solution_hydrogens difmap
_atom_sites_solution_primary direct
_atom_sites_solution_secondary difmap
_cell_angle_alpha 90.00
_cell_angle_beta 112.957(4)
_cell_angle_gamma 90.00
_cell_formula_units_Z 2
_cell_length_a 10.4487(6)
_cell_length_b 18.5980(10)
_cell_length_c 12.3179(8)
_cell_measurement_reflns_used 28
_cell_measurement_temperature 298(2)
_cell_measurement_theta_max 20.9
_cell_measurement_theta_min 19.0
_cell_volume 2204.1(2)
_computing_cell_refinement 'X-RED (Stoe & Cie, 1996)'
_computing_data_collection 'STADI-4 (Stoe & Cie, 1996)'
_computing_data_reduction 'X-RED (Stoe & Cie, 1996)'
_computing_molecular_graphics 'ORTEP-3 (Farrugia, 1997) and DIAMOND (Brandenburg, 1998)'
_computing_publication_material 'SHELXL97 (Sheldrick, 2008)'
_computing_structure_refinement 'SHELXL97 (Sheldrick, 2008)'
_computing_structure_solution 'SHELXS97 (Sheldrick, 2008)'
_diffrn_ambient_temperature 298(2)
_diffrn_measured_fraction_theta_full 0.996
_diffrn_measured_fraction_theta_max 0.996
_diffrn_measurement_device_type 'Stoe STADI-4'
_diffrn_measurement_method '\w/2\q scans'
_diffrn_radiation_monochromator graphite
_diffrn_radiation_source 'fine-focus sealed tube'
_diffrn_radiation_type MoK\a
_diffrn_radiation_wavelength 0.71069
_diffrn_reflns_av_R_equivalents 0.0162
_diffrn_reflns_av_sigmaI/netI 0.0165
_diffrn_reflns_limit_h_max 13
_diffrn_reflns_limit_h_min -13
_diffrn_reflns_limit_k_max 24
_diffrn_reflns_limit_k_min -24
_diffrn_reflns_limit_l_max 15
_diffrn_reflns_limit_l_min -15
_diffrn_reflns_number 10417
_diffrn_reflns_theta_full 27.51
_diffrn_reflns_theta_max 27.51
_diffrn_reflns_theta_min 1.80
_diffrn_standards_decay_% 2.3
_diffrn_standards_interval_time 60
_diffrn_standards_number 3
_exptl_absorpt_coefficient_mu 4.832
_exptl_absorpt_correction_T_max 0.5267
_exptl_absorpt_correction_T_min 0.3488
_exptl_absorpt_correction_type numerical
_exptl_absorpt_process_details '(X-SHAPE; Stoe & Cie, 1996)'
_exptl_crystal_colour blue
_exptl_crystal_density_diffrn 3.284
_exptl_crystal_density_method 'not measured'
_exptl_crystal_description polyhedron
_exptl_crystal_F_000 2052
_exptl_crystal_size_max 0.28
_exptl_crystal_size_mid 0.24
_exptl_crystal_size_min 0.20
_refine_diff_density_max 1.367
_refine_diff_density_min -1.273
_refine_ls_abs_structure_details 'Flack (1983)'
_refine_ls_abs_structure_Flack 0.001(10)
_refine_ls_extinction_coef 0.00255(10)
_refine_ls_extinction_expression Fc^*^=kFc[1+0.001xFc^2^\l^3^/sin(2\q)]^-1/4^
_refine_ls_extinction_method 'SHELXL97 (Sheldrick, 2008)'
_refine_ls_goodness_of_fit_ref 1.101
_refine_ls_hydrogen_treatment mixed
_refine_ls_matrix_type full
_refine_ls_number_parameters 630
_refine_ls_number_reflns 10104
_refine_ls_number_restraints 22
_refine_ls_restrained_S_all 1.101
_refine_ls_R_factor_all 0.0260
_refine_ls_R_factor_gt 0.0253
_refine_ls_shift/su_max_lt 0.001
_refine_ls_shift/su_mean 0.000
_refine_ls_structure_factor_coef Fsqd
_refine_ls_weighting_details 'calc w=1/[\s^2^(Fo^2^)+(0.0432P)^2^+5.9397P] where P=(Fo^2^+2Fc^2^)/3'
_refine_ls_weighting_scheme calc
_refine_ls_wR_factor_gt 0.0687
_refine_ls_wR_factor_ref 0.0694
_reflns_number_gt 9949
_reflns_number_total 10104
_reflns_threshold_expression I>2\s(I)
_cod_data_source_file br2132.cif
_cod_data_source_block I
_cod_original_sg_symbol_H-M 'P 21'
_cod_database_code 2224853
_cod_database_fobs_code 2224853

loop_
_symmetry_equiv_pos_as_xyz
'x, y, z'
'-x, y+1/2, -z'

loop_
_atom_site_type_symbol
_atom_site_label
_atom_site_fract_x
_atom_site_fract_y
_atom_site_fract_z
_atom_site_U_iso_or_equiv
_atom_site_adp_type
_atom_site_calc_flag
_atom_site_refinement_flags
_atom_site_occupancy
_atom_site_disorder_assembly
_atom_site_disorder_group
_atom_site_attached_hydrogens
La La 0.44544(3) 0.446924(17) 0.14123(3) 0.01703(7) Uani d . 1 . . 0
Mo Mo1 0.35787(6) 0.30183(3) 0.62418(4) 0.02049(11) Uani d . 1 . . 0
Mo Mo2 0.09792(5) 0.18531(3) 0.54287(4) 0.01769(10) Uani d . 1 . . 0
Mo Mo3 -0.02214(5) 0.11683(3) 0.27366(4) 0.01671(10) Uani d . 1 . . 0
Mo Mo4 0.42999(5) 0.23358(2) 0.20358(4) 0.01407(9) Uani d . 1 . . 0
Mo Mo5 0.51945(5) 0.32853(3) 0.44537(4) 0.01653(10) Uani d . 1 . . 0
Mo Mo6 0.13311(5) 0.32304(2) 0.16909(4) 0.01389(9) Uani d . 1 . . 0
Mo Mo7 0.05653(5) 0.25070(3) -0.09176(4) 0.01733(10) Uani d . 1 . . 0
Mo Mo8 0.06410(5) 0.07332(3) -0.11493(4) 0.01639(10) Uani d . 1 . . 0
Mo Mo9 0.18216(5) -0.02480(3) 0.12967(4) 0.01894(10) Uani d . 1 . . 0
Mo Mo10 0.30682(5) 0.05651(2) 0.38835(4) 0.01552(9) Uani d . 1 . . 0
Co Co1 0.25776(8) 0.21760(4) 0.36757(6) 0.01310(14) Uani d . 1 . . 0
Co Co2 0.16831(8) 0.15142(4) 0.14734(6) 0.01251(14) Uani d . 1 . . 0
K K1 0.0300(2) -0.11545(10) 0.3699(2) 0.0461(4) Uani d . 1 . . 0
K K2 0.6309(3) 0.28591(13) 0.9870(2) 0.0595(6) Uani d . 1 . . 0
K K3 0.6994(3) 0.11419(19) 0.4003(3) 0.0811(8) Uani d . 1 . . 0
O O1D 0.1934(4) 0.1345(2) 0.4209(3) 0.0144(7) Uani d . 1 . . 0
O O2D 0.3143(4) 0.2948(2) 0.2990(3) 0.0152(8) Uani d . 1 . . 0
O O3Q 0.3316(4) 0.1562(2) 0.2853(4) 0.0165(8) Uani d . 1 . . 0
O O4Q 0.0974(4) 0.2140(2) 0.2295(3) 0.0148(7) Uani d . 1 . . 0
O O5D 0.1119(4) 0.0722(2) 0.2175(3) 0.0153(7) Uani d . 1 . . 0
O O6D 0.2314(4) 0.2341(2) 0.0927(3) 0.0146(7) Uani d . 1 . . 0
O O7C 0.1753(4) 0.2738(2) 0.4538(3) 0.0154(7) Uani d D 1 . . 0
H H7 0.130(7) 0.305(4) 0.412(6) 0.023 Uiso d D 1 . . 0
O O8C 0.4303(4) 0.2347(2) 0.5049(3) 0.0168(8) Uani d D 1 . . 0
H H8 0.487(7) 0.201(3) 0.512(7) 0.025 Uiso d D 1 . . 0
O O9C 0.0078(4) 0.1540(2) -0.0016(4) 0.0177(8) Uani d D 1 . . 0
H H9 -0.073(5) 0.159(5) -0.007(7) 0.027 Uiso d D 1 . . 0
O O10C 0.2394(4) 0.0811(2) 0.0682(4) 0.0164(8) Uani d D 1 . . 0
H H10 0.312(6) 0.091(4) 0.066(7) 0.025 Uiso d D 1 . . 0
O O11B 0.2833(5) 0.2093(3) 0.6447(4) 0.0247(9) Uani d . 1 . . 0
O O12B -0.0505(4) 0.1808(2) 0.3825(4) 0.0202(8) Uani d . 1 . . 0
O O13B 0.5637(4) 0.2485(2) 0.3574(4) 0.0177(8) Uani d . 1 . . 0
O O14B 0.4073(5) 0.3666(2) 0.5211(4) 0.0217(8) Uani d . 1 . . 0
O O15T 0.5119(5) 0.2980(3) 0.7427(4) 0.0347(11) Uani d . 1 . . 0
O O16T 0.2563(6) 0.3602(3) 0.6628(5) 0.0337(11) Uani d . 1 . . 0
O O17T 0.0054(6) 0.2421(3) 0.5929(4) 0.0316(11) Uani d . 1 . . 0
O O18T 0.0785(6) 0.1022(3) 0.5926(5) 0.0320(11) Uani d . 1 . . 0
O O19T -0.0674(6) 0.0388(3) 0.3207(5) 0.0333(11) Uani d . 1 . . 0
O O20T -0.1582(5) 0.1366(3) 0.1435(4) 0.0292(10) Uani d . 1 . . 0
O O21T 0.4985(5) 0.1640(3) 0.1549(4) 0.0256(9) Uani d . 1 . . 0
O O22T 0.4651(4) 0.3102(2) 0.1398(4) 0.0202(8) Uani d . 1 . . 0
O O23T 0.5226(5) 0.3973(2) 0.3514(4) 0.0246(9) Uani d . 1 . . 0
O O24T 0.6782(5) 0.3278(3) 0.5558(4) 0.0291(10) Uani d . 1 . . 0
O O25B -0.0026(4) 0.3003(2) 0.0225(4) 0.0191(8) Uani d . 1 . . 0
O O26B 0.1374(4) 0.1659(2) -0.1320(4) 0.0205(8) Uani d . 1 . . 0
O O27B 0.0277(4) 0.0062(2) -0.0117(4) 0.0203(8) Uani d . 1 . . 0
O O28B 0.3425(5) 0.0027(2) 0.2733(4) 0.0215(9) Uani d . 1 . . 0
O O29T 0.2215(4) 0.3920(2) 0.1336(4) 0.0223(9) Uani d . 1 . . 0
O O30T 0.0460(5) 0.3621(2) 0.2463(4) 0.0228(9) Uani d . 1 . . 0
O O31T 0.1538(5) 0.3148(2) -0.1229(4) 0.0260(9) Uani d . 1 . . 0
O O32T -0.1007(5) 0.2530(3) -0.2044(4) 0.0298(10) Uani d . 1 . . 0
O O33T -0.0996(5) 0.0761(3) -0.2239(4) 0.0278(10) Uani d . 1 . . 0
O O34T 0.1615(5) 0.0218(3) -0.1690(4) 0.0258(9) Uani d . 1 . . 0
O O35T 0.2728(6) -0.0787(3) 0.0729(5) 0.0336(11) Uani d . 1 . . 0
O O36T 0.0954(6) -0.0806(3) 0.1858(5) 0.0334(11) Uani d . 1 . . 0
O O37T 0.4685(5) 0.0749(3) 0.4933(4) 0.0279(10) Uani d . 1 . . 0
O O38T 0.2395(5) -0.0078(3) 0.4493(4) 0.0264(9) Uani d . 1 . . 0
O O1W 0.3980(6) 0.3956(3) -0.0655(4) 0.0354(12) Uani d D 1 . . 0
H H1A 0.429(11) 0.419(5) -0.117(8) 0.053 Uiso d D 1 . . 0
H H1B 0.327(9) 0.373(5) -0.060(9) 0.053 Uiso d D 1 . . 0
O O2W 0.5027(5) 0.5444(3) 0.0224(4) 0.0336(11) Uani d . 1 . . 0
H H2A 0.5342 0.5939 0.0474 0.050 Uiso d R 1 . . 0
H H2B 0.4543 0.5348 -0.0603 0.050 Uiso d R 1 . . 0
O O3W 0.6426(6) 0.5253(3) 0.2868(5) 0.0436(14) Uani d . 1 . . 0
H H3A 0.7189 0.4949 0.3327 0.065 Uiso d R 1 . . 0
H H3B 0.6734 0.5593 0.2435 0.065 Uiso d R 1 . . 0
O O4W 0.2314(5) 0.5129(3) 0.0086(5) 0.0403(13) Uani d . 1 . . 0
H H4A 0.2581 0.5535 -0.0260 0.060 Uiso d R 1 . . 0
H H4B 0.1804 0.5293 0.0540 0.060 Uiso d R 1 . . 0
O O5W 0.6810(5) 0.3994(3) 0.1512(5) 0.0337(11) Uani d . 1 . . 0
H H5A 0.7359 0.3822 0.2301 0.051 Uiso calc R 1 . . 0
H H5B 0.7321 0.4376 0.1325 0.051 Uiso calc R 1 . . 0
O O6W 0.3676(6) 0.5322(4) 0.2677(5) 0.0470(16) Uani d D 1 . . 0
H H6A 0.4185 0.5505 0.3236 0.071 Uiso d RD 1 . . 0
H H6B 0.2906 0.5318 0.2551 0.071 Uiso d RD 1 . . 0
O O7W 0.0072(8) -0.0501(4) 0.5720(7) 0.067(2) Uani d D 1 . . 0
H H7A 0.0214 -0.0456 0.6523 0.101 Uiso d RD 1 . . 0
H H7B 0.0600 -0.0188 0.5680 0.101 Uiso d RD 1 . . 0
O O8W 0.7068(8) 0.1744(5) 0.8755(8) 0.069(2) Uani d . 1 . . 0
H H8A 0.7537 0.1937 0.8288 0.104 Uiso d R 1 . . 0
H H8B 0.6251 0.1489 0.8255 0.104 Uiso d R 1 . . 0
O O9W 0.7144(9) 0.1721(4) 0.6059(9) 0.115(5) Uani d D 1 . . 0
H H9A 0.7267 0.2218 0.6169 0.172 Uiso d RD 1 . . 0
H H9B 0.7625 0.1503 0.6639 0.172 Uiso d RD 1 . . 0
O O10W 0.7381(9) -0.0065(4) 0.5288(12) 0.110(5) Uani d D 1 . . 0
H H10A 0.8166 -0.0032 0.5439 0.165 Uiso d RD 1 . . 0
H H10B 0.7127 0.0026 0.5759 0.165 Uiso d RD 1 . . 0
O O11W 0.4099(6) 0.1777(3) 0.8878(5) 0.0381(12) Uani d . 1 . . 0
H H11A 0.3306 0.1915 0.9041 0.057 Uiso d R 1 . . 0
H H11C 0.3838 0.1748 0.8041 0.057 Uiso d R 1 . . 0
O O12W 0.5854(7) -0.0010(4) 0.2258(6) 0.0480(15) Uani d D 1 . . 0
H H12A 0.515(7) -0.010(7) 0.246(10) 0.072 Uiso d D 1 . . 0
H H12B 0.650(8) -0.027(6) 0.290(8) 0.072 Uiso d D 1 . . 0
O O13W 0.8073(8) 0.3096(4) 0.3319(9) 0.077(3) Uani d . 1 . . 2

loop_
_atom_site_aniso_label
_atom_site_aniso_U_11
_atom_site_aniso_U_22
_atom_site_aniso_U_33
_atom_site_aniso_U_12
_atom_site_aniso_U_13
_atom_site_aniso_U_23
La 0.01867(15) 0.01501(14) 0.01674(15) -0.00193(12) 0.00619(11) 0.00159(11)
Mo1 0.0262(3) 0.0214(2) 0.0125(2) -0.00452(19) 0.00618(19) -0.00344(18)
Mo2 0.0230(2) 0.0174(2) 0.0143(2) -0.00067(18) 0.00903(18) 0.00012(17)
Mo3 0.0166(2) 0.0177(2) 0.0167(2) -0.00258(17) 0.00736(18) -0.00267(17)
Mo4 0.0144(2) 0.0130(2) 0.0148(2) -0.00060(16) 0.00567(16) 0.00003(16)
Mo5 0.0182(2) 0.0155(2) 0.0132(2) -0.00354(17) 0.00326(17) 0.00012(17)
Mo6 0.0151(2) 0.0118(2) 0.0142(2) 0.00074(16) 0.00515(16) 0.00089(16)
Mo7 0.0207(2) 0.0162(2) 0.0136(2) 0.00059(17) 0.00507(17) 0.00143(17)
Mo8 0.0162(2) 0.0170(2) 0.0149(2) 0.00093(17) 0.00489(17) -0.00296(17)
Mo9 0.0241(2) 0.0126(2) 0.0193(2) -0.00084(18) 0.00764(19) -0.00130(17)
Mo10 0.0178(2) 0.0132(2) 0.0144(2) 0.00079(17) 0.00502(16) 0.00198(16)
Co1 0.0160(3) 0.0119(3) 0.0106(3) -0.0016(3) 0.0043(3) -0.0003(2)
Co2 0.0148(3) 0.0104(3) 0.0115(3) -0.0005(2) 0.0043(3) -0.0003(2)
K1 0.0452(10) 0.0339(9) 0.0664(12) -0.0074(7) 0.0297(9) 0.0064(8)
K2 0.0837(16) 0.0500(12) 0.0427(11) -0.0020(11) 0.0224(11) -0.0147(9)
K3 0.0781(18) 0.0793(19) 0.087(2) 0.0011(15) 0.0335(16) -0.0015(16)
O1D 0.022(2) 0.0108(17) 0.0138(17) -0.0020(14) 0.0103(15) -0.0014(14)
O2D 0.0138(18) 0.0146(18) 0.0137(18) -0.0019(14) 0.0015(15) 0.0010(14)
O3Q 0.021(2) 0.0143(18) 0.0153(18) 0.0000(15) 0.0076(16) 0.0013(14)
O4Q 0.0154(18) 0.0138(18) 0.0129(17) -0.0014(14) 0.0033(14) 0.0004(14)
O5D 0.0175(18) 0.0121(18) 0.0160(18) -0.0011(14) 0.0063(15) 0.0002(14)
O6D 0.0160(17) 0.0128(17) 0.0127(17) -0.0025(15) 0.0031(14) 0.0015(14)
O7C 0.021(2) 0.0117(17) 0.0128(18) -0.0010(15) 0.0053(15) -0.0004(14)
O8C 0.0208(19) 0.0126(18) 0.0155(18) 0.0023(15) 0.0053(15) 0.0035(14)
O9C 0.0156(18) 0.019(2) 0.0180(19) -0.0010(16) 0.0059(16) -0.0024(15)
O10C 0.0157(18) 0.0152(18) 0.0175(19) -0.0008(15) 0.0056(15) -0.0008(15)
O11B 0.027(2) 0.027(2) 0.019(2) -0.0025(18) 0.0072(18) 0.0035(17)
O12B 0.021(2) 0.021(2) 0.019(2) 0.0033(16) 0.0083(16) -0.0012(16)
O13B 0.0154(18) 0.018(2) 0.0174(19) -0.0010(15) 0.0043(15) -0.0003(15)
O14B 0.033(2) 0.0134(18) 0.022(2) -0.0033(17) 0.0131(18) -0.0028(16)
O15T 0.036(3) 0.043(3) 0.020(2) -0.010(2) 0.006(2) -0.006(2)
O16T 0.042(3) 0.033(3) 0.031(2) -0.001(2) 0.020(2) -0.006(2)
O17T 0.043(3) 0.029(3) 0.029(2) 0.005(2) 0.020(2) -0.005(2)
O18T 0.041(3) 0.027(2) 0.031(2) -0.005(2) 0.017(2) 0.004(2)
O19T 0.040(3) 0.025(2) 0.041(3) -0.004(2) 0.022(2) 0.001(2)
O20T 0.019(2) 0.039(3) 0.026(2) 0.0009(18) 0.0043(18) -0.005(2)
O21T 0.029(2) 0.021(2) 0.029(2) -0.0005(18) 0.0133(19) -0.0043(17)
O22T 0.022(2) 0.020(2) 0.021(2) -0.0010(16) 0.0103(17) 0.0050(16)
O23T 0.028(2) 0.021(2) 0.021(2) -0.0080(18) 0.0054(18) -0.0030(17)
O24T 0.027(2) 0.026(2) 0.027(2) -0.0026(19) 0.0034(19) 0.0036(19)
O25B 0.0191(19) 0.0190(19) 0.0174(19) 0.0049(16) 0.0052(16) 0.0001(16)
O26B 0.023(2) 0.022(2) 0.019(2) 0.0008(17) 0.0111(17) 0.0024(16)
O27B 0.020(2) 0.020(2) 0.020(2) -0.0043(16) 0.0071(16) -0.0037(16)
O28B 0.022(2) 0.018(2) 0.021(2) 0.0026(16) 0.0056(17) 0.0000(16)
O29T 0.020(2) 0.020(2) 0.024(2) 0.0011(16) 0.0055(17) 0.0069(17)
O30T 0.029(2) 0.018(2) 0.023(2) 0.0017(17) 0.0121(18) -0.0042(17)
O31T 0.031(2) 0.020(2) 0.030(2) -0.0030(18) 0.0149(19) 0.0047(18)
O32T 0.030(2) 0.030(2) 0.021(2) 0.005(2) 0.0013(18) 0.0008(19)
O33T 0.025(2) 0.030(2) 0.025(2) 0.0004(19) 0.0060(18) -0.0020(19)
O34T 0.033(2) 0.023(2) 0.025(2) 0.0072(19) 0.0155(19) -0.0044(18)
O35T 0.043(3) 0.027(2) 0.031(3) 0.009(2) 0.016(2) -0.005(2)
O36T 0.043(3) 0.022(2) 0.033(3) -0.007(2) 0.013(2) 0.000(2)
O37T 0.026(2) 0.030(2) 0.022(2) 0.0021(19) 0.0039(18) 0.0057(18)
O38T 0.033(2) 0.020(2) 0.028(2) 0.0039(18) 0.014(2) 0.0063(18)
O1W 0.049(3) 0.036(3) 0.020(2) -0.013(2) 0.012(2) -0.003(2)
O2W 0.033(3) 0.035(3) 0.029(2) -0.011(2) 0.008(2) 0.006(2)
O3W 0.042(3) 0.053(4) 0.034(3) -0.025(3) 0.014(2) -0.016(3)
O4W 0.024(2) 0.046(3) 0.047(3) 0.006(2) 0.010(2) 0.027(3)
O5W 0.030(2) 0.033(3) 0.042(3) -0.008(2) 0.017(2) 0.003(2)
O6W 0.028(3) 0.061(4) 0.042(3) 0.008(3) 0.003(2) -0.025(3)
O7W 0.080(5) 0.054(4) 0.056(4) -0.028(4) 0.013(4) 0.006(4)
O8W 0.062(5) 0.072(5) 0.089(6) 0.009(4) 0.045(4) 0.015(5)
O9W 0.086(6) 0.044(4) 0.118(8) -0.021(4) -0.064(6) 0.034(5)
O10W 0.055(5) 0.031(4) 0.231(14) -0.005(3) 0.040(7) -0.025(6)
O11W 0.040(3) 0.046(3) 0.033(3) 0.009(2) 0.019(2) 0.012(2)
O12W 0.038(3) 0.052(4) 0.054(4) -0.001(3) 0.018(3) -0.015(3)
O13W 0.050(4) 0.061(5) 0.128(7) 0.027(4) 0.045(5) 0.050(5)

loop_
_atom_type_symbol
_atom_type_description
_atom_type_scat_dispersion_real
_atom_type_scat_dispersion_imag
_atom_type_scat_source
La La -0.2871 2.4523 'International Tables Vol C Tables 4.2.6.8 and 6.1.1.4'
Co Co 0.3494 0.9721 'International Tables Vol C Tables 4.2.6.8 and 6.1.1.4'
Mo Mo -1.6832 0.6857 'International Tables Vol C Tables 4.2.6.8 and 6.1.1.4'
O O 0.0106 0.0060 'International Tables Vol C Tables 4.2.6.8 and 6.1.1.4'
H H 0.0000 0.0000 'International Tables Vol C Tables 4.2.6.8 and 6.1.1.4'
K K 0.2009 0.2494 'International Tables Vol C Tables 4.2.6.8 and 6.1.1.4'

loop_
_geom_angle_atom_site_label_1
_geom_angle_atom_site_label_2
_geom_angle_atom_site_label_3
_geom_angle_site_symmetry_1
_geom_angle_site_symmetry_3
_geom_angle
_geom_angle_publ_flag
Co2 Mo3 Mo9 . . 51.149(17) ?
Co1 Mo3 Mo9 . . 88.689(18) ?
Mo2 Mo3 Mo9 . . 127.515(17) ?
Mo10 Mo3 Mo9 . . 50.358(13) ?
Co2 Mo4 Mo6 . . 60.658(18) ?
Co1 Mo4 Mo6 . . 54.102(17) ?
Co1 Mo5 Mo6 . . 46.018(15) ?
Mo1 Mo5 Mo6 . . 87.491(16) ?
Co1 Mo6 Mo7 . . 113.07(2) ?
Co2 Mo6 Mo7 . . 60.447(17) ?
Co1 Mo6 Mo5 . . 51.231(17) ?
Co2 Mo6 Mo5 . . 89.230(18) ?
Mo7 Mo6 Mo5 . . 126.989(17) ?
Mo4 Mo6 Mo5 . . 50.202(12) ?
Co2 Mo8 Mo9 . . 59.471(17) ?
Co2 Mo9 Mo8 . . 60.167(17) ?
Mo10 Mo9 Mo8 . . 119.405(19) ?
Co2 Mo9 Mo3 . . 45.892(16) ?
Mo10 Mo9 Mo3 . . 51.573(13) ?
Mo8 Mo9 Mo3 . . 88.185(16) ?
Co1 Mo10 Mo3 . . 61.518(18) ?
Co2 Mo10 Mo3 . . 54.502(17) ?
Mo9 Mo10 Mo3 . . 78.068(16) ?
Mo6 Co1 Mo10 . . 135.92(3) ?
Co2 Co1 Mo5 . . 119.37(3) ?
Mo6 Co1 Mo5 . . 82.75(2) ?
Mo10 Co1 Mo5 . . 120.40(3) ?
Mo4 Co1 Mo5 . . 60.838(18) ?
Co2 Co1 Mo2 . . 119.96(3) ?
Mo6 Co1 Mo2 . . 119.18(3) ?
Mo10 Co1 Mo2 . . 82.85(2) ?
Mo4 Co1 Mo2 . . 174.10(3) ?
Mo5 Co1 Mo2 . . 120.67(2) ?
Co1 Co2 Mo3 . . 68.45(2) ?
Mo4 Co2 Mo3 . . 135.88(3) ?
Co1 Co2 Mo6 . . 59.31(2) ?
Mo4 Co2 Mo6 . . 66.238(19) ?
Mo3 Co2 Mo6 . . 92.76(2) ?
Co1 Co2 Mo10 . . 59.51(2) ?
Mo4 Co2 Mo10 . . 91.42(2) ?
Mo3 Co2 Mo10 . . 64.292(19) ?
Mo6 Co2 Mo10 . . 118.82(2) ?
Co1 Co2 Mo7 . . 119.47(3) ?
Mo4 Co2 Mo7 . . 83.84(2) ?
Mo3 Co2 Mo7 . . 120.30(3) ?
Mo6 Co2 Mo7 . . 60.465(17) ?
Mo10 Co2 Mo7 . . 175.05(3) ?
O4W La O29T . . 66.17(15) ?
O4W La O2W . . 68.13(17) ?
O29T La O2W . . 133.65(15) ?
O4W La O22T . . 122.37(17) ?
O29T La O22T . . 70.86(14) ?
O2W La O22T . . 131.96(16) ?
O4W La O23T . . 132.93(17) ?
O29T La O23T . . 79.26(14) ?
O2W La O23T . . 141.80(15) ?
O22T La O23T . . 69.73(14) ?
O4W La O6W . . 71.4(2) ?
O29T La O6W . . 76.34(18) ?
O2W La O6W . . 96.3(2) ?
O22T La O6W . . 131.68(19) ?
O23T La O6W . . 70.06(18) ?
O4W La O5W . . 142.23(18) ?
O29T La O5W . . 136.00(15) ?
O2W La O5W . . 80.62(17) ?
O22T La O5W . . 65.16(15) ?
O23T La O5W . . 84.83(16) ?
O6W La O5W . . 134.97(17) ?
O4W La O1W . . 76.1(2) ?
O29T La O1W . . 89.71(17) ?
O2W La O1W . . 72.13(18) ?
O22T La O1W . . 67.04(16) ?
O23T La O1W . . 136.64(16) ?
O6W La O1W . . 147.46(19) ?
O5W La O1W . . 74.47(19) ?
O4W La O3W . . 116.2(2) ?
O29T La O3W . . 136.91(17) ?
O2W La O3W . . 72.26(18) ?
O22T La O3W . . 121.42(18) ?
O23T La O3W . . 69.62(17) ?
O6W La O3W . . 65.58(19) ?
O5W La O3W . . 70.87(19) ?
O1W La O3W . . 133.36(18) ?
O15T Mo1 O16T . . 105.6(3) ?
O15T Mo1 O11B . . 98.3(2) ?
O16T Mo1 O11B . . 101.7(2) ?
O15T Mo1 O14B . . 100.4(2) ?
O16T Mo1 O14B . . 98.0(2) ?
O11B Mo1 O14B . . 148.00(18) ?
O15T Mo1 O8C . . 95.2(2) ?
O16T Mo1 O8C . . 158.2(2) ?
O11B Mo1 O8C . . 81.34(18) ?
O14B Mo1 O8C . . 71.38(16) ?
O15T Mo1 O7C . . 162.4(2) ?
O16T Mo1 O7C . . 90.8(2) ?
O11B Mo1 O7C . . 71.57(17) ?
O14B Mo1 O7C . . 83.18(16) ?
O8C Mo1 O7C . . 69.45(14) ?
O17T Mo2 O18T . . 105.6(3) ?
O17T Mo2 O11B . . 101.0(2) ?
O18T Mo2 O11B . . 102.1(2) ?
O17T Mo2 O12B . . 93.1(2) ?
O18T Mo2 O12B . . 99.4(2) ?
O11B Mo2 O12B . . 149.98(18) ?
O17T Mo2 O7C . . 94.8(2) ?
O18T Mo2 O7C . . 159.6(2) ?
O11B Mo2 O7C . . 71.90(17) ?
O12B Mo2 O7C . . 80.67(16) ?
O17T Mo2 O1D . . 160.4(2) ?
O18T Mo2 O1D . . 90.3(2) ?
O11B Mo2 O1D . . 86.44(18) ?
O12B Mo2 O1D . . 72.67(16) ?
O7C Mo2 O1D . . 70.10(14) ?
O19T Mo3 O20T . . 105.2(3) ?
O19T Mo3 O12B . . 98.9(2) ?
O20T Mo3 O12B . . 103.0(2) ?
O19T Mo3 O5D . . 95.2(2) ?
O20T Mo3 O5D . . 101.8(2) ?
O12B Mo3 O5D . . 147.02(18) ?
O19T Mo3 O1D . . 99.8(2) ?
O20T Mo3 O1D . . 154.9(2) ?
O12B Mo3 O1D . . 74.24(16) ?
O5D Mo3 O1D . . 74.05(15) ?
O19T Mo3 O4Q . . 165.8(2) ?
O20T Mo3 O4Q . . 86.6(2) ?
O12B Mo3 O4Q . . 85.74(16) ?
O5D Mo3 O4Q . . 74.38(15) ?
O1D Mo3 O4Q . . 68.36(13) ?
O21T Mo4 O22T . . 105.9(2) ?
O21T Mo4 O13B . . 102.6(2) ?
O22T Mo4 O13B . . 97.43(19) ?
O21T Mo4 O6D . . 103.4(2) ?
O22T Mo4 O6D . . 91.90(18) ?
O13B Mo4 O6D . . 148.71(17) ?
O21T Mo4 O3Q . . 90.01(19) ?
O22T Mo4 O3Q . . 162.41(17) ?
O13B Mo4 O3Q . . 86.14(16) ?
O6D Mo4 O3Q . . 76.79(15) ?
O21T Mo4 O2D . . 160.03(19) ?
O22T Mo4 O2D . . 94.07(17) ?
O13B Mo4 O2D . . 75.14(16) ?
O6D Mo4 O2D . . 74.45(15) ?
O3Q Mo4 O2D . . 70.10(15) ?
O24T Mo5 O23T . . 106.0(2) ?
O24T Mo5 O14B . . 102.0(2) ?
O23T Mo5 O14B . . 103.2(2) ?
O24T Mo5 O13B . . 94.0(2) ?
O23T Mo5 O13B . . 96.80(19) ?
O14B Mo5 O13B . . 149.63(17) ?
O24T Mo5 O8C . . 97.73(19) ?
O23T Mo5 O8C . . 156.16(18) ?
O14B Mo5 O8C . . 73.36(16) ?
O13B Mo5 O8C . . 79.06(16) ?
O24T Mo5 O2D . . 163.6(2) ?
O23T Mo5 O2D . . 86.08(18) ?
O14B Mo5 O2D . . 85.50(17) ?
O13B Mo5 O2D . . 73.24(15) ?
O8C Mo5 O2D . . 70.21(14) ?
O32T Mo7 O31T . . 105.8(2) ?
O32T Mo7 O26B . . 101.1(2) ?
O31T Mo7 O26B . . 98.9(2) ?
O32T Mo7 O25B . . 95.7(2) ?
O31T Mo7 O25B . . 102.3(2) ?
O26B Mo7 O25B . . 148.24(17) ?
O32T Mo7 O9C . . 95.2(2) ?
O31T Mo7 O9C . . 158.44(19) ?
O26B Mo7 O9C . . 71.65(17) ?
O25B Mo7 O9C . . 80.17(17) ?
O32T Mo7 O6D . . 162.4(2) ?
O31T Mo7 O6D . . 90.14(19) ?
O26B Mo7 O6D . . 83.51(17) ?
O25B Mo7 O6D . . 73.08(16) ?
O9C Mo7 O6D . . 69.90(14) ?
O34T Mo8 O33T . . 106.0(2) ?
O34T Mo8 O27B . . 101.2(2) ?
O33T Mo8 O27B . . 98.2(2) ?
O34T Mo8 O26B . . 97.8(2) ?
O33T Mo8 O26B . . 101.8(2) ?
O27B Mo8 O26B . . 147.24(18) ?
O34T Mo8 O9C . . 160.5(2) ?
O33T Mo8 O9C . . 92.4(2) ?
O27B Mo8 O9C . . 81.79(17) ?
O26B Mo8 O9C . . 71.78(17) ?
O34T Mo8 O10C . . 92.88(19) ?
O33T Mo8 O10C . . 160.05(19) ?
O27B Mo8 O10C . . 71.20(16) ?
O26B Mo8 O10C . . 81.51(16) ?
O9C Mo8 O10C . . 69.71(15) ?
O36T Mo9 O35T . . 106.2(3) ?
O36T Mo9 O27B . . 99.1(2) ?
O35T Mo9 O27B . . 101.9(2) ?
O36T Mo9 O28B . . 101.3(2) ?
O35T Mo9 O28B . . 96.2(2) ?
O27B Mo9 O28B . . 147.68(18) ?
O36T Mo9 O10C . . 156.9(2) ?
O35T Mo9 O10C . . 96.4(2) ?
O27B Mo9 O10C . . 71.25(16) ?
O28B Mo9 O10C . . 80.34(17) ?
O36T Mo9 O5D . . 88.2(2) ?
O35T Mo9 O5D . . 163.3(2) ?
O27B Mo9 O5D . . 83.44(16) ?
O28B Mo9 O5D . . 72.42(16) ?
O10C Mo9 O5D . . 70.10(14) ?
O38T Mo10 O37T . . 105.2(2) ?
O38T Mo10 O28B . . 101.3(2) ?
O37T Mo10 O28B . . 104.3(2) ?
O38T Mo10 O1D . . 92.40(19) ?
O37T Mo10 O1D . . 101.0(2) ?
O28B Mo10 O1D . . 146.84(17) ?
O38T Mo10 O5D . . 97.01(19) ?
O37T Mo10 O5D . . 157.32(19) ?
O28B Mo10 O5D . . 75.21(16) ?
O1D Mo10 O5D . . 73.20(15) ?
O38T Mo10 O3Q . . 163.06(19) ?
O37T Mo10 O3Q . . 88.05(19) ?
O28B Mo10 O3Q . . 85.20(17) ?
O1D Mo10 O3Q . . 74.46(15) ?
O5D Mo10 O3Q . . 69.28(14) ?
O4Q Co1 O2D . . 86.85(17) ?
O4Q Co1 O3Q . . 84.16(17) ?
O2D Co1 O3Q . . 87.36(18) ?
O4Q Co1 O1D . . 88.47(18) ?
O2D Co1 O1D . . 173.81(17) ?
O3Q Co1 O1D . . 88.13(17) ?
O4Q Co1 O7C . . 94.97(18) ?
O2D Co1 O7C . . 96.95(17) ?
O3Q Co1 O7C . . 175.56(18) ?
O1D Co1 O7C . . 87.49(17) ?
O4Q Co1 O8C . . 171.94(17) ?
O2D Co1 O8C . . 85.36(16) ?
O3Q Co1 O8C . . 97.53(18) ?
O1D Co1 O8C . . 99.44(17) ?
O7C Co1 O8C . . 83.94(17) ?
O4Q Co2 O3Q . . 83.85(17) ?
O4Q Co2 O6D . . 87.29(17) ?
O3Q Co2 O6D . . 87.93(17) ?
O4Q Co2 O5D . . 88.76(17) ?
O3Q Co2 O5D . . 87.67(17) ?
O6D Co2 O5D . . 174.38(17) ?
O4Q Co2 O10C . . 176.06(18) ?
O3Q Co2 O10C . . 95.49(18) ?
O6D Co2 O10C . . 96.57(17) ?
O5D Co2 O10C . . 87.33(17) ?
O4Q Co2 O9C . . 96.70(17) ?
O3Q Co2 O9C . . 174.21(19) ?
O6D Co2 O9C . . 86.34(17) ?
O5D Co2 O9C . . 98.10(18) ?
O10C Co2 O9C . . 84.35(17) ?
O36T K1 O38T . . 72.89(15) ?
O36T K1 O7W . . 139.94(19) ?
O38T K1 O7W . . 73.50(18) ?
O36T K1 O19T . . 77.21(16) ?
O38T K1 O19T . . 63.57(14) ?
O7W K1 O19T . . 68.66(19) ?
O8W K2 O15T . . 67.5(2) ?
O8W K2 O11W . . 67.2(2) ?
O15T K2 O11W . . 70.08(16) ?
O10W K3 O9W . . 80.8(3) ?
O10W K3 O13B . . 143.2(3) ?
O9W K3 O13B . . 70.32(19) ?
O10W K3 O12W . . 75.3(3) ?
O9W K3 O12W . . 146.7(3) ?
O13B K3 O12W . . 118.57(19) ?
O10W K3 O21T . . 136.0(3) ?
O9W K3 O21T . . 124.7(2) ?
O13B K3 O21T . . 56.49(13) ?
O12W K3 O21T . . 64.78(18) ?
O10W K3 O37T . . 63.2(2) ?
O9W K3 O37T . . 61.4(2) ?
O13B K3 O37T . . 82.69(15) ?
O12W K3 O37T . . 86.96(18) ?
Co1 O1D Mo10 . . 101.68(17) ?
Co1 O1D Mo3 . . 102.32(17) ?
Mo10 O1D Mo3 . . 102.24(16) ?
Co1 O1D Mo2 . . 101.13(16) ?
Mo10 O1D Mo2 . . 149.8(2) ?
Mo3 O1D Mo2 . . 91.87(14) ?
Co1 O2D Mo6 . . 101.18(17) ?
Co1 O2D Mo5 . . 102.60(16) ?
Mo6 O2D Mo5 . . 148.9(2) ?
Co1 O2D Mo4 . . 99.97(17) ?
Mo6 O2D Mo4 . . 104.06(16) ?
Mo5 O2D Mo4 . . 91.22(14) ?
Co1 O3Q Co2 . . 95.60(18) ?
Co1 O3Q Mo4 . . 102.17(18) ?
Co2 O3Q Mo4 . . 92.20(16) ?
Co1 O3Q Mo10 . . 91.93(16) ?
Co2 O3Q Mo10 . . 101.58(18) ?
Mo4 O3Q Mo10 . . 159.3(2) ?
Co1 O4Q Co2 . . 96.37(18) ?
Co1 O4Q Mo6 . . 93.67(16) ?
Co2 O4Q Mo6 . . 103.37(18) ?
Co1 O4Q Mo3 . . 100.57(17) ?
Co2 O4Q Mo3 . . 90.27(15) ?
Mo6 O4Q Mo3 . . 159.10(19) ?
Co2 O5D Mo3 . . 102.77(18) ?
Co2 O5D Mo10 . . 101.07(17) ?
Mo3 O5D Mo10 . . 103.20(17) ?
Co2 O5D Mo9 . . 100.13(17) ?
Mo3 O5D Mo9 . . 150.7(2) ?
Mo10 O5D Mo9 . . 89.97(14) ?
Co2 O6D Mo4 . . 99.54(17) ?
Co2 O6D Mo7 . . 101.89(16) ?
Mo4 O6D Mo7 . . 152.5(2) ?
Co2 O6D Mo6 . . 99.41(17) ?
Mo4 O6D Mo6 . . 103.42(16) ?
Mo7 O6D Mo6 . . 89.92(14) ?
Co1 O7C Mo1 . . 103.82(18) ?
Co1 O7C Mo2 . . 101.06(17) ?
Mo1 O7C Mo2 . . 92.75(14) ?
Co1 O7C H7 . . 109(6) ?
Mo1 O7C H7 . . 120(6) ?
Mo2 O7C H7 . . 126(6) ?
Co1 O8C Mo5 . . 101.83(17) ?
Co1 O8C Mo1 . . 102.79(18) ?
Mo5 O8C Mo1 . . 94.00(15) ?
Co1 O8C H8 . . 110(6) ?
Mo5 O8C H8 . . 105(6) ?
Mo1 O8C H8 . . 137(6) ?
Co2 O9C Mo7 . . 101.86(18) ?
Co2 O9C Mo8 . . 103.17(18) ?
Mo7 O9C Mo8 . . 93.49(16) ?
Co2 O9C H9 . . 124(6) ?
Mo7 O9C H9 . . 107(6) ?
Mo8 O9C H9 . . 121(6) ?
Co2 O10C Mo9 . . 102.40(18) ?
Co2 O10C Mo8 . . 102.77(17) ?
Mo9 O10C Mo8 . . 93.47(15) ?
Co2 O10C H10 . . 114(6) ?
Mo9 O10C H10 . . 127(6) ?
Mo8 O10C H10 . . 113(6) ?
Mo2 O11B Mo1 . . 118.5(2) ?
Mo3 O12B Mo2 . . 117.0(2) ?
Mo4 O13B Mo5 . . 114.7(2) ?
Mo5 O14B Mo1 . . 117.2(2) ?
Mo6 O25B Mo7 . . 117.8(2) ?
Mo8 O26B Mo7 . . 117.8(2) ?
Mo8 O27B Mo9 . . 118.4(2) ?
Mo10 O28B Mo9 . . 117.6(2) ?
H1A O1W H1B . . 144(10) ?
H2A O2W H2B . . 118.6 ?
H3A O3W H3B . . 109.5 ?
H4A O4W H4B . . 109.5 ?
H5A O5W H5B . . 108.4 ?
H6A O6W H6B . . 119.8 ?
H7A O7W H7B . . 99.6 ?
H8A O8W H8B . . 109.5 ?
H9A O9W H9B . . 111.5 ?
H10A O10W H10B . . 117.6 ?
H11A O11W H11C . . 109.5 ?
H12A O12W H12B . . 94(6) ?

loop_
_geom_bond_atom_site_label_1
_geom_bond_atom_site_label_2
_geom_bond_site_symmetry_2
_geom_bond_distance
_geom_bond_publ_flag
Mo1 Mo5 . 3.2938(7) ?
Mo1 Mo2 . 3.3098(7) ?
Mo1 Co1 . 3.3106(9) ?
Mo2 Co1 . 3.2599(9) ?
Mo2 Mo3 . 3.3086(7) ?
Mo3 Co2 . 3.0348(9) ?
Mo3 Co1 . 3.2809(9) ?
Mo3 Mo10 . 3.3586(7) ?
Mo3 Mo9 . 4.1946(7) ?
Mo4 O21T . 1.697(5) ?
Mo4 O22T . 1.734(4) ?
Mo4 O13B . 1.885(4) ?
Mo4 O6D . 1.991(4) ?
Mo4 O3Q . 2.224(4) ?
Mo4 O2D . 2.290(4) ?
Mo4 Co2 . 2.9687(9) ?
Mo4 Co1 . 3.2004(9) ?
Mo4 Mo6 . 3.3975(7) ?
Mo5 Co1 . 3.2569(9) ?
Mo5 Mo6 . 4.1438(7) ?
Mo5 Co2 . 5.2232(9) ?
Mo6 Co1 . 3.0057(8) ?
Mo6 Co2 . 3.2359(9) ?
Mo6 Mo7 . 3.2816(7) ?
Mo7 Co2 . 3.2810(9) ?
Mo8 Co2 . 3.3148(8) ?
Mo8 Mo9 . 3.3213(7) ?
Mo9 Co2 . 3.2915(9) ?
Mo9 Mo10 . 3.3014(7) ?
Mo10 Co1 . 3.0334(9) ?
Mo10 Co2 . 3.2667(9) ?
Co1 Co2 . 2.7874(10) ?
La O4W . 2.516(5) ?
La O29T . 2.521(4) ?
La O2W . 2.543(5) ?
La O22T . 2.552(4) ?
La O23T . 2.564(5) ?
La O6W . 2.567(5) ?
La O5W . 2.572(5) ?
La O1W . 2.579(5) ?
La O3W . 2.589(5) ?
Mo1 O15T . 1.702(5) ?
Mo1 O16T . 1.711(5) ?
Mo1 O11B . 1.946(5) ?
Mo1 O14B . 1.960(4) ?
Mo1 O8C . 2.271(4) ?
Mo1 O7C . 2.279(4) ?
Mo2 O17T . 1.701(5) ?
Mo2 O18T . 1.704(5) ?
Mo2 O11B . 1.905(5) ?
Mo2 O12B . 1.981(4) ?
Mo2 O7C . 2.293(4) ?
Mo2 O1D . 2.306(4) ?
Mo3 O19T . 1.697(5) ?
Mo3 O20T . 1.717(5) ?
Mo3 O12B . 1.900(4) ?
Mo3 O5D . 1.971(4) ?
Mo3 O1D . 2.299(4) ?
Mo3 O4Q . 2.378(4) ?
Mo5 O24T . 1.686(5) ?
Mo5 O23T . 1.734(5) ?
Mo5 O14B . 1.898(4) ?
Mo5 O13B . 1.998(4) ?
Mo5 O8C . 2.232(4) ?
Mo5 O2D . 2.286(4) ?
Mo6 O30T . 1.714(4) ?
Mo6 O29T . 1.734(4) ?
Mo6 O25B . 1.858(4) ?
Mo6 O2D . 2.014(4) ?
Mo6 O4Q . 2.240(4) ?
Mo6 O6D . 2.330(4) ?
Mo7 O32T . 1.688(5) ?
Mo7 O31T . 1.705(4) ?
Mo7 O26B . 1.943(4) ?
Mo7 O25B . 1.973(4) ?
Mo7 O9C . 2.273(4) ?
Mo7 O6D . 2.314(4) ?
Mo8 O34T . 1.710(4) ?
Mo8 O33T . 1.714(5) ?
Mo8 O27B . 1.922(4) ?
Mo8 O26B . 1.928(4) ?
Mo8 O9C . 2.278(4) ?
Mo8 O10C . 2.290(4) ?
Mo9 O36T . 1.693(5) ?
Mo9 O35T . 1.705(5) ?
Mo9 O27B . 1.944(4) ?
Mo9 O28B . 1.972(4) ?
Mo9 O10C . 2.271(4) ?
Mo9 O5D . 2.363(4) ?
Mo10 O38T . 1.704(5) ?
Mo10 O37T . 1.714(5) ?
Mo10 O28B . 1.887(4) ?
Mo10 O1D . 2.009(4) ?
Mo10 O5D . 2.306(4) ?
Mo10 O3Q . 2.318(4) ?
Co1 O4Q . 1.866(4) ?
Co1 O2D . 1.874(4) ?
Co1 O3Q . 1.880(4) ?
Co1 O1D . 1.902(4) ?
Co1 O7C . 1.918(4) ?
Co1 O8C . 1.958(4) ?
Co2 O4Q . 1.874(4) ?
Co2 O3Q . 1.883(4) ?
Co2 O6D . 1.897(4) ?
Co2 O5D . 1.913(4) ?
Co2 O10C . 1.944(4) ?
Co2 O9C . 1.944(4) ?
K1 O36T . 2.690(6) ?
K1 O17T 2_546 2.739(5) ?
K1 O38T . 2.843(5) ?
K1 O7W . 2.863(9) ?
K1 O16T 2_546 2.894(6) ?
K1 O24T 2_646 3.011(5) ?
K1 O19T . 3.025(6) ?
K1 O31T 2_545 3.174(5) ?
K2 O8W . 2.770(9) ?
K2 O15T . 2.781(5) ?
K2 O5W 1_556 2.827(6) ?
K2 O35T 2_656 2.912(5) ?
K2 O11W . 2.945(7) ?
K2 O1W 1_556 3.046(7) ?
K2 O22T 1_556 3.048(5) ?
K3 O10W . 2.685(12) ?
K3 O9W . 2.700(13) ?
K3 O13B . 2.819(5) ?
K3 O12W . 2.939(7) ?
K3 O12B 1_655 2.977(5) ?
K3 O21T . 3.075(6) ?
K3 O37T . 3.134(6) ?
K3 O19T 1_655 3.276(6) ?

loop_
_geom_hbond_atom_site_label_D
_geom_hbond_atom_site_label_H
_geom_hbond_atom_site_label_A
_geom_hbond_site_symmetry_A
_geom_hbond_distance_DH
_geom_hbond_distance_HA
_geom_hbond_distance_DA
_geom_hbond_angle_DHA
_geom_hbond_publ_flag
O7C H7 O30T . 0.79(4) 2.16(5) 2.891(6) 152(8) y
O8C H8 O9W . 0.85(4) 2.26(6) 2.972(10) 141(7) y
O9C H9 O8W 1_454 0.82(4) 2.21(6) 2.935(9) 147(8) y
O10C H10 O21T . 0.80(4) 2.27(6) 2.932(6) 141(8) y
O1W H1A O12W 2_655 0.92(7) 1.97(9) 2.809(8) 151(9) n
O1W H1B O31T . 0.87(8) 1.99(8) 2.803(7) 154(10) n
O2W H2A O11W 2_656 0.99 1.75 2.724(8) 171.4 n
O2W H2B O12W 2_655 0.96 2.03 2.951(9) 160.6 n
O3W H3A O38T 2_656 0.96 2.55 3.055(8) 113.2 n
O3W H3B O34T 2_655 0.96 2.35 2.936(7) 118.5 n
O4W H4A O20T 2 0.96 2.10 2.876(7) 137.1 n
O4W H4B O27B 2 0.96 2.07 2.725(7) 123.6 n
O5W H5A O13W . 0.97 1.79 2.682(9) 150.5 n
O5W H5B O34T 2_655 0.97 1.87 2.768(7) 152.5 n
O6W H6A O37T 2_656 0.77 2.15 2.880(7) 160.5 n
O6W H6B O33T 2 0.76 2.05 2.761(7) 155.8 n
O7W H7A O30T 2_546 0.94 2.38 2.991(8) 121.8 n
O7W H7B O18T . 0.82 2.27 2.915(9) 136.3 n
O8W H8A O32T 1_656 0.96 2.05 2.950(9) 156.3 n
O8W H8B O6W 2_646 0.96 2.47 3.105(12) 123.4 n
O9W H9A O24T . 0.94 2.10 2.955(9) 151.0 n
O9W H9A O32T 1_656 0.94 2.31 2.817(10) 113.4 n
O9W H9B O33T 1_656 0.80 2.08 2.861(9) 162.6 n
O10W H10A O7W 1_655 0.77 2.08 2.771(12) 150.4 n
O11W H11A O26B 1_556 0.96 1.95 2.770(7) 142.0 n
O11W H11C O11B . 0.96 1.94 2.824(7) 152.0 n
O12W H12A O28B . 0.88(5) 1.97(5) 2.819(8) 161(11) n
O12W H12B O16T 2_646 0.94(5) 2.30(9) 3.083(9) 140(10) n
